data_2226851
loop_
_publ_author_name
'Rizzoli, Corrado'
'Astolfi, Paola'
'Marku, Elda'
'Greci, Lucedio'

_publ_section_title
;
 3-Benzyl-3-hydroxy-2-phenyl-3<i>H</i>-indole 1-oxide
;
_journal_coeditor_code EZ2222
_journal_issue 8
_journal_name_full 'Acta Crystallographica Section E'
_journal_page_first o1986
_journal_page_last o1987
_journal_paper_doi 10.1107/S1600536810026176
_journal_volume 66
_journal_year 2010
_chemical_formula_iupac 'C21 H17 N O2'
_chemical_formula_moiety 'C21 H17 N O2'
_chemical_formula_sum 'C21 H17 N O2'
_chemical_formula_weight 315.36
_chemical_name_systematic
;
3-Benzyl-3-hydroxy-2-phenyl-3<i>H</i>-indole 1-oxide
;
_space_group_IT_number 2
_symmetry_cell_setting triclinic
_symmetry_space_group_name_Hall '-P 1'
_symmetry_space_group_name_H-M 'P -1'
_atom_sites_solution_hydrogens geom
_atom_sites_solution_primary direct
_atom_sites_solution_secondary difmap
_cell_angle_alpha 84.773(5)
_cell_angle_beta 88.882(6)
_cell_angle_gamma 88.635(6)
_cell_formula_units_Z 4
_cell_length_a 11.635(2)
_cell_length_b 11.971(2)
_cell_length_c 12.063(3)
_cell_measurement_reflns_used 48
_cell_measurement_temperature 294(2)
_cell_measurement_theta_max 48.42
_cell_measurement_theta_min 16.40
_cell_volume 1672.5(6)
_computing_cell_refinement '<i>AED</i> (Belletti <i>et al.</i>, 1993)'
_computing_data_collection '<i>AED</i> (Belletti <i>et al.</i>, 1993)'
_computing_data_reduction '<i>AED</i> (Belletti <i>et al.</i>, 1993)'
_computing_molecular_graphics
;
<i>ORTEP-3 for Windows</i> (Farrugia, 1997) and
<i>SCHAKAL97</i> (Keller, 1997)
;
_computing_publication_material
;
<i>SHELXL97</i> (Sheldrick, 2008) and <i>PARST95</i> (Nardelli,
1995)
;
_computing_structure_refinement '<i>SHELXL97</i> (Sheldrick, 2008)'
_computing_structure_solution '<i>SIR97</i> (Altomare <i>et al.</i>, 1999)'
_diffrn_ambient_temperature 294(2)
_diffrn_measured_fraction_theta_full 0.993
_diffrn_measured_fraction_theta_max 0.993
_diffrn_measurement_device 'Siemens AED'
_diffrn_measurement_method '\q/2\q scans'
_diffrn_radiation_monochromator graphite
_diffrn_radiation_source 'fine-focus sealed tube'
_diffrn_radiation_type CuK\a
_diffrn_radiation_wavelength 1.54178
_diffrn_reflns_av_R_equivalents 0.0000
_diffrn_reflns_av_sigmaI/netI 0.0086
_diffrn_reflns_limit_h_max 13
_diffrn_reflns_limit_h_min -9
_diffrn_reflns_limit_k_max 10
_diffrn_reflns_limit_k_min -14
_diffrn_reflns_limit_l_max 14
_diffrn_reflns_limit_l_min -14
_diffrn_reflns_number 6045
_diffrn_reflns_theta_full 67.99
_diffrn_reflns_theta_max 67.99
_diffrn_reflns_theta_min 3.68
_diffrn_standards_decay_% 0.02
_diffrn_standards_interval_count 100
_diffrn_standards_number 3
_exptl_absorpt_coefficient_mu 0.641
_exptl_absorpt_correction_type none
_exptl_crystal_colour 'pale yellow'
_exptl_crystal_density_diffrn 1.252
_exptl_crystal_density_method 'not measured'
_exptl_crystal_description block
_exptl_crystal_F_000 664
_exptl_crystal_size_max 0.26
_exptl_crystal_size_mid 0.24
_exptl_crystal_size_min 0.18
_refine_diff_density_max 0.222
_refine_diff_density_min -0.238
_refine_ls_extinction_coef 0.0034(5)
_refine_ls_extinction_method '<i>SHELXL97</i> (Sheldrick, 2008)'
_refine_ls_goodness_of_fit_ref 1.047
_refine_ls_hydrogen_treatment mixed
_refine_ls_matrix_type full
_refine_ls_number_parameters 442
_refine_ls_number_reflns 6045
_refine_ls_number_restraints 0
_refine_ls_restrained_S_all 1.047
_refine_ls_R_factor_all 0.0591
_refine_ls_R_factor_gt 0.0528
_refine_ls_shift/su_max 0.000
_refine_ls_shift/su_mean 0.000
_refine_ls_structure_factor_coef Fsqd
_refine_ls_weighting_details 'calc w=1/[\s^2^(Fo^2^)+(0.0996P)^2^+0.2753P] where P=(Fo^2^+2Fc^2^)/3'
_refine_ls_weighting_scheme calc
_refine_ls_wR_factor_gt 0.1567
_refine_ls_wR_factor_ref 0.1620
_reflns_number_gt 5126
_reflns_number_total 6045
_reflns_threshold_expression I>2\s(I)
_cod_data_source_file ez2222.cif
_cod_data_source_block I
_cod_database_code 2226851
_cod_database_fobs_code 2226851

loop_
_symmetry_equiv_pos_as_xyz
x,y,z
-x,-y,-z

loop_
_atom_site_type_symbol
_atom_site_label
_atom_site_fract_x
_atom_site_fract_y
_atom_site_fract_z
_atom_site_U_iso_or_equiv
_atom_site_adp_type
_atom_site_calc_flag
_atom_site_refinement_flags
_atom_site_occupancy
_atom_site_disorder_assembly
_atom_site_disorder_group
O O1 0.46993(13) 0.19070(10) 0.43394(10) 0.0705(4) Uani d . 1 . .
O O2 0.54286(11) -0.16774(9) 0.33565(11) 0.0571(3) Uani d . 1 . .
H H2O 0.534(2) -0.172(2) 0.410(2) 0.088(7) Uiso d . 1 . .
O O3 0.03259(14) 0.68855(10) 0.44282(11) 0.0754(4) Uani d . 1 . .
O O4 -0.00423(11) 0.33865(9) 0.32592(12) 0.0628(3) Uani d . 1 . .
H H4O -0.013(2) 0.328(2) 0.407(2) 0.097(8) Uiso d . 1 . .
N N1 0.52177(13) 0.10469(10) 0.39161(11) 0.0549(4) Uani d . 1 . .
N N2 -0.00636(14) 0.60551(10) 0.39494(11) 0.0565(4) Uani d . 1 . .
C C1 0.64142(16) 0.08049(13) 0.40690(13) 0.0555(4) Uani d . 1 . .
C C2 0.7148(2) 0.14275(16) 0.45982(15) 0.0696(5) Uani d . 1 . .
H H2 0.6920 0.2085 0.4904 0.084 Uiso calc R 1 . .
C C3 0.8267(2) 0.10075(19) 0.46471(17) 0.0784(6) Uani d . 1 . .
H H3 0.8815 0.1401 0.4995 0.094 Uiso calc R 1 . .
C C4 0.86049(19) 0.0018(2) 0.41950(17) 0.0772(6) Uani d . 1 . .
H H4 0.9363 -0.0239 0.4261 0.093 Uiso calc R 1 . .
C C5 0.78426(17) -0.05788(16) 0.36581(16) 0.0654(5) Uani d . 1 . .
H H5 0.8061 -0.1236 0.3348 0.079 Uiso calc R 1 . .
C C6 0.67341(15) -0.01605(13) 0.35970(13) 0.0541(4) Uani d . 1 . .
C C7 0.57370(14) -0.05489(12) 0.30169(13) 0.0511(4) Uani d . 1 . .
C C8 0.47831(15) 0.02996(12) 0.33305(12) 0.0499(4) Uani d . 1 . .
C C9 0.36031(15) 0.03120(13) 0.30073(13) 0.0537(4) Uani d . 1 . .
C C10 0.28318(18) 0.12083(16) 0.31429(16) 0.0669(5) Uani d . 1 . .
H H10 0.3074 0.1834 0.3471 0.080 Uiso calc R 1 . .
C C11 0.1726(2) 0.1165(2) 0.2795(2) 0.0818(6) Uani d . 1 . .
H H11 0.1214 0.1759 0.2885 0.098 Uiso calc R 1 . .
C C12 0.1379(2) 0.0260(2) 0.23201(19) 0.0826(6) Uani d . 1 . .
H H12 0.0623 0.0235 0.2087 0.099 Uiso calc R 1 . .
C C13 0.21224(19) -0.06358(19) 0.21721(19) 0.0772(6) Uani d . 1 . .
H H13 0.1866 -0.1253 0.1839 0.093 Uiso calc R 1 . .
C C14 0.32193(17) -0.06139(15) 0.25114(16) 0.0652(5) Uani d . 1 . .
H H14 0.3719 -0.1217 0.2414 0.078 Uiso calc R 1 . .
C C15 0.60383(16) -0.04876(14) 0.17393(14) 0.0588(4) Uani d . 1 . .
H H151 0.6698 -0.0979 0.1630 0.071 Uiso calc R 1 . .
H H152 0.5396 -0.0773 0.1357 0.071 Uiso calc R 1 . .
C C16 0.63050(16) 0.06764(15) 0.12009(13) 0.0592(4) Uani d . 1 . .
C C17 0.5463(2) 0.13279(18) 0.06942(16) 0.0734(5) Uani d . 1 . .
H H17 0.4716 0.1067 0.0693 0.088 Uiso calc R 1 . .
C C18 0.5709(3) 0.2378(2) 0.0179(2) 0.0979(8) Uani d . 1 . .
H H18 0.5122 0.2798 -0.0183 0.117 Uiso calc R 1 . .
C C19 0.6775(3) 0.2818(2) 0.0181(2) 0.1036(9) Uani d . 1 . .
H H19 0.6915 0.3532 -0.0160 0.124 Uiso calc R 1 . .
C C20 0.7618(3) 0.2195(2) 0.0687(2) 0.1025(9) Uani d . 1 . .
H H20 0.8356 0.2475 0.0706 0.123 Uiso calc R 1 . .
C C21 0.7385(2) 0.1121(2) 0.11877(17) 0.0803(6) Uani d . 1 . .
H H21 0.7982 0.0693 0.1523 0.096 Uiso calc R 1 . .
C C22 -0.12773(16) 0.58215(13) 0.40787(13) 0.0560(4) Uani d . 1 . .
C C23 -0.2149(2) 0.63966(15) 0.46520(15) 0.0696(5) Uani d . 1 . .
H H23 -0.1988 0.7036 0.5000 0.084 Uiso calc R 1 . .
C C24 -0.3243(2) 0.59772(18) 0.46771(17) 0.0768(6) Uani d . 1 . .
H H24 -0.3838 0.6331 0.5045 0.092 Uiso calc R 1 . .
C C25 -0.34455(18) 0.5030(2) 0.41531(17) 0.0753(6) Uani d . 1 . .
H H25 -0.4183 0.4744 0.4180 0.090 Uiso calc R 1 . .
C C26 -0.25587(17) 0.44760(17) 0.35706(16) 0.0674(5) Uani d . 1 . .
H H26 -0.2717 0.3839 0.3219 0.081 Uiso calc R 1 . .
C C27 -0.14607(15) 0.48919(14) 0.35319(13) 0.0555(4) Uani d . 1 . .
C C28 -0.03287(15) 0.45255(13) 0.29552(14) 0.0534(4) Uani d . 1 . .
C C29 0.05241(15) 0.53448(12) 0.33312(13) 0.0520(4) Uani d . 1 . .
C C30 0.17631(16) 0.53540(13) 0.30252(13) 0.0552(4) Uani d . 1 . .
C C31 0.22917(17) 0.44455(16) 0.25119(16) 0.0667(5) Uani d . 1 . .
H H31 0.1845 0.3840 0.2378 0.080 Uiso calc R 1 . .
C C32 0.34565(19) 0.4425(2) 0.22003(19) 0.0775(6) Uani d . 1 . .
H H32 0.3769 0.3814 0.1865 0.093 Uiso calc R 1 . .
C C33 0.41384(19) 0.5308(2) 0.23898(19) 0.0807(6) Uani d . 1 . .
H H33 0.4914 0.5306 0.2188 0.097 Uiso calc R 1 . .
C C34 0.3640(2) 0.62003(19) 0.28893(19) 0.0802(6) Uani d . 1 . .
H H34 0.4097 0.6801 0.3017 0.096 Uiso calc R 1 . .
C C35 0.24684(18) 0.62393(15) 0.32136(16) 0.0667(5) Uani d . 1 . .
H H35 0.2169 0.6853 0.3552 0.080 Uiso calc R 1 . .
C C36 -0.03763(17) 0.46461(16) 0.16720(15) 0.0658(5) Uani d . 1 . .
H H361 0.0389 0.4511 0.1372 0.079 Uiso calc R 1 . .
H H362 -0.0872 0.4075 0.1436 0.079 Uiso calc R 1 . .
C C37 -0.08058(18) 0.5768(2) 0.11951(14) 0.0698(5) Uani d . 1 . .
C C38 -0.1895(2) 0.5879(3) 0.0830(2) 0.1048(9) Uani d . 1 . .
H H38 -0.2381 0.5270 0.0890 0.126 Uiso calc R 1 . .
C C39 -0.2281(3) 0.6934(4) 0.0360(3) 0.1300(13) Uani d . 1 . .
H H39 -0.3022 0.7011 0.0083 0.156 Uiso calc R 1 . .
C C40 -0.1597(4) 0.7850(3) 0.0297(2) 0.1215(12) Uani d . 1 . .
H H40 -0.1878 0.8545 0.0001 0.146 Uiso calc R 1 . .
C C41 -0.0534(3) 0.7740(3) 0.0660(2) 0.1153(10) Uani d . 1 . .
H H41 -0.0058 0.8356 0.0616 0.138 Uiso calc R 1 . .
C C42 -0.0136(2) 0.6711(2) 0.11025(19) 0.0886(7) Uani d . 1 . .
H H42 0.0616 0.6644 0.1351 0.106 Uiso calc R 1 . .

loop_
_atom_site_aniso_label
_atom_site_aniso_U_11
_atom_site_aniso_U_22
_atom_site_aniso_U_33
_atom_site_aniso_U_12
_atom_site_aniso_U_13
_atom_site_aniso_U_23
O1 0.1094(11) 0.0420(6) 0.0622(7) 0.0093(6) -0.0094(7) -0.0169(5)
O2 0.0737(8) 0.0372(5) 0.0614(7) -0.0032(5) -0.0124(6) -0.0074(5)
O3 0.1173(11) 0.0449(6) 0.0674(8) -0.0154(7) -0.0035(7) -0.0198(6)
O4 0.0762(8) 0.0421(6) 0.0721(8) -0.0051(5) 0.0043(6) -0.0153(5)
N1 0.0815(10) 0.0375(6) 0.0462(7) -0.0018(6) -0.0049(6) -0.0057(5)
N2 0.0861(10) 0.0369(6) 0.0472(7) -0.0038(6) -0.0050(7) -0.0061(5)
C1 0.0762(11) 0.0465(8) 0.0440(8) -0.0124(8) -0.0081(7) -0.0009(6)
C2 0.0989(15) 0.0541(10) 0.0573(10) -0.0246(10) -0.0130(10) -0.0049(8)
C3 0.0884(15) 0.0805(14) 0.0672(12) -0.0354(12) -0.0210(10) 0.0015(10)
C4 0.0696(12) 0.0928(15) 0.0682(12) -0.0163(11) -0.0189(9) 0.0065(11)
C5 0.0699(11) 0.0632(10) 0.0631(10) -0.0044(9) -0.0128(9) -0.0018(8)
C6 0.0659(10) 0.0487(8) 0.0481(8) -0.0080(7) -0.0076(7) -0.0033(6)
C7 0.0633(10) 0.0385(7) 0.0526(9) -0.0030(7) -0.0087(7) -0.0076(6)
C8 0.0681(10) 0.0379(7) 0.0439(8) -0.0024(7) -0.0035(7) -0.0044(6)
C9 0.0639(10) 0.0481(8) 0.0477(8) 0.0011(7) -0.0040(7) 0.0022(6)
C10 0.0798(13) 0.0537(10) 0.0663(11) 0.0101(9) -0.0030(9) -0.0034(8)
C11 0.0777(14) 0.0766(14) 0.0881(15) 0.0244(11) -0.0061(11) 0.0034(11)
C12 0.0699(13) 0.0929(16) 0.0826(14) 0.0056(11) -0.0164(11) 0.0074(12)
C13 0.0748(13) 0.0748(13) 0.0827(14) -0.0044(10) -0.0230(11) -0.0054(10)
C14 0.0683(11) 0.0548(10) 0.0729(11) 0.0040(8) -0.0137(9) -0.0072(8)
C15 0.0707(11) 0.0566(9) 0.0514(9) -0.0022(8) -0.0059(8) -0.0162(7)
C16 0.0731(11) 0.0647(10) 0.0410(8) -0.0062(8) -0.0036(7) -0.0099(7)
C17 0.0818(13) 0.0790(13) 0.0582(10) -0.0040(10) -0.0081(9) 0.0018(9)
C18 0.120(2) 0.0863(16) 0.0831(16) 0.0026(15) -0.0070(14) 0.0172(13)
C19 0.150(3) 0.0783(15) 0.0802(16) -0.0247(17) -0.0084(16) 0.0105(12)
C20 0.117(2) 0.112(2) 0.0792(15) -0.0545(17) -0.0068(14) 0.0015(14)
C21 0.0802(14) 0.0930(15) 0.0670(12) -0.0187(12) -0.0094(10) 0.0032(11)
C22 0.0791(11) 0.0433(8) 0.0445(8) 0.0054(7) -0.0003(7) 0.0000(6)
C23 0.1010(16) 0.0503(9) 0.0556(10) 0.0192(10) 0.0048(10) -0.0009(7)
C24 0.0853(14) 0.0756(13) 0.0647(11) 0.0298(11) 0.0087(10) 0.0088(10)
C25 0.0662(12) 0.0928(15) 0.0640(11) 0.0098(10) -0.0006(9) 0.0066(10)
C26 0.0694(11) 0.0719(12) 0.0611(10) -0.0019(9) -0.0027(9) -0.0058(9)
C27 0.0680(10) 0.0522(9) 0.0464(8) 0.0010(7) -0.0018(7) -0.0057(7)
C28 0.0637(10) 0.0451(8) 0.0529(9) -0.0041(7) -0.0012(7) -0.0121(7)
C29 0.0722(10) 0.0395(7) 0.0446(8) -0.0036(7) -0.0050(7) -0.0048(6)
C30 0.0697(11) 0.0474(8) 0.0483(8) -0.0096(7) -0.0100(7) 0.0013(7)
C31 0.0690(11) 0.0613(10) 0.0711(11) -0.0095(9) -0.0002(9) -0.0101(9)
C32 0.0707(12) 0.0822(14) 0.0799(13) -0.0007(10) -0.0004(10) -0.0089(11)
C33 0.0653(12) 0.0951(16) 0.0788(13) -0.0150(11) -0.0116(10) 0.0137(12)
C34 0.0828(14) 0.0735(13) 0.0830(14) -0.0281(11) -0.0235(11) 0.0119(11)
C35 0.0826(13) 0.0528(9) 0.0647(11) -0.0149(9) -0.0196(9) 0.0027(8)
C36 0.0715(11) 0.0758(12) 0.0534(10) -0.0076(9) -0.0023(8) -0.0229(9)
C37 0.0718(12) 0.0986(15) 0.0402(8) 0.0051(10) -0.0028(8) -0.0143(9)
C38 0.0843(16) 0.148(3) 0.0839(16) 0.0134(16) -0.0179(13) -0.0224(16)
C39 0.101(2) 0.193(4) 0.095(2) 0.056(3) -0.0255(17) -0.017(2)
C40 0.139(3) 0.143(3) 0.0747(16) 0.051(2) 0.0073(18) 0.0141(18)
C41 0.138(3) 0.109(2) 0.0904(18) 0.0069(19) -0.0045(17) 0.0307(16)
C42 0.0984(17) 0.0911(16) 0.0722(13) -0.0070(13) -0.0114(12) 0.0182(11)

loop_
_atom_type_symbol
_atom_type_description
_atom_type_scat_dispersion_real
_atom_type_scat_dispersion_imag
_atom_type_scat_source
O O 0.0492 0.0322 'International Tables Vol C Tables 4.2.6.8 and 6.1.1.4'
H H 0.0000 0.0000 'International Tables Vol C Tables 4.2.6.8 and 6.1.1.4'
N N 0.0311 0.0180 'International Tables Vol C Tables 4.2.6.8 and 6.1.1.4'
C C 0.0181 0.0091 'International Tables Vol C Tables 4.2.6.8 and 6.1.1.4'

loop_
_geom_angle_atom_site_label_1
_geom_angle_atom_site_label_2
_geom_angle_atom_site_label_3
_geom_angle_site_symmetry_1
_geom_angle_site_symmetry_3
_geom_angle
_geom_angle_publ_flag
C7 O2 H2O . . 106.0(15) ?
C28 O4 H4O . . 106.1(14) ?
C8 N1 O1 . . 128.88(16) ?
C8 N1 C1 . . 109.39(14) ?
O1 N1 C1 . . 121.73(14) ?
O3 N2 C29 . . 128.03(17) ?
O3 N2 C22 . . 118.08(14) ?
C29 N2 C22 . . 113.89(13) ?
C2 C1 C6 . . 123.80(19) ?
C2 C1 N1 . . 125.66(18) ?
C6 C1 N1 . . 110.54(14) ?
C1 C2 C3 . . 114.6(2) ?
C1 C2 H2 . . 122.7 ?
C3 C2 H2 . . 122.7 ?
C2 C3 C4 . . 122.57(18) ?
C2 C3 H3 . . 118.7 ?
C4 C3 H3 . . 118.7 ?
C5 C4 C3 . . 121.1(2) ?
C5 C4 H4 . . 119.5 ?
C3 C4 H4 . . 119.5 ?
C4 C5 C6 . . 116.65(19) ?
C4 C5 H5 . . 121.7 ?
C6 C5 H5 . . 121.7 ?
C5 C6 C1 . . 121.32(16) ?
C5 C6 C7 . . 130.23(16) ?
C1 C6 C7 . . 108.35(15) ?
O2 C7 C6 . . 114.25(13) ?
O2 C7 C8 . . 111.51(13) ?
C6 C7 C8 . . 101.63(12) ?
O2 C7 C15 . . 107.19(12) ?
C6 C7 C15 . . 108.21(14) ?
C8 C7 C15 . . 114.13(13) ?
N1 C8 C9 . . 123.70(15) ?
N1 C8 C7 . . 109.85(14) ?
C9 C8 C7 . . 126.41(13) ?
C14 C9 C10 . . 118.79(17) ?
C14 C9 C8 . . 117.56(15) ?
C10 C9 C8 . . 123.64(16) ?
C11 C10 C9 . . 120.11(19) ?
C11 C10 H10 . . 119.9 ?
C9 C10 H10 . . 119.9 ?
C12 C11 C10 . . 119.8(2) ?
C12 C11 H11 . . 120.1 ?
C10 C11 H11 . . 120.1 ?
C11 C12 C13 . . 121.3(2) ?
C11 C12 H12 . . 119.3 ?
C13 C12 H12 . . 119.3 ?
C14 C13 C12 . . 120.0(2) ?
C14 C13 H13 . . 120.0 ?
C12 C13 H13 . . 120.0 ?
C13 C14 C9 . . 119.97(19) ?
C13 C14 H14 . . 120.0 ?
C9 C14 H14 . . 120.0 ?
C16 C15 C7 . . 115.08(13) ?
C16 C15 H151 . . 108.5 ?
C7 C15 H151 . . 108.5 ?
C16 C15 H152 . . 108.5 ?
C7 C15 H152 . . 108.5 ?
H151 C15 H152 . . 107.5 ?
C17 C16 C21 . . 116.76(19) ?
C17 C16 C15 . . 120.24(18) ?
C21 C16 C15 . . 123.00(18) ?
C16 C17 C18 . . 120.4(2) ?
C16 C17 H17 . . 119.8 ?
C18 C17 H17 . . 119.8 ?
C19 C18 C17 . . 122.5(3) ?
C19 C18 H18 . . 118.7 ?
C17 C18 H18 . . 118.7 ?
C20 C19 C18 . . 118.1(2) ?
C20 C19 H19 . . 120.9 ?
C18 C19 H19 . . 120.9 ?
C19 C20 C21 . . 119.8(3) ?
C19 C20 H20 . . 120.1 ?
C21 C20 H20 . . 120.1 ?
C16 C21 C20 . . 122.4(2) ?
C16 C21 H21 . . 118.8 ?
C20 C21 H21 . . 118.8 ?
C27 C22 C23 . . 124.02(19) ?
C27 C22 N2 . . 106.63(15) ?
C23 C22 N2 . . 129.34(16) ?
C24 C23 C22 . . 117.77(19) ?
C24 C23 H23 . . 121.1 ?
C22 C23 H23 . . 121.1 ?
C25 C24 C23 . . 119.37(19) ?
C25 C24 H24 . . 120.3 ?
C23 C24 H24 . . 120.3 ?
C24 C25 C26 . . 121.8(2) ?
C24 C25 H25 . . 119.1 ?
C26 C25 H25 . . 119.1 ?
C27 C26 C25 . . 119.44(19) ?
C27 C26 H26 . . 120.3 ?
C25 C26 H26 . . 120.3 ?
C22 C27 C26 . . 117.58(17) ?
C22 C27 C28 . . 109.74(15) ?
C26 C27 C28 . . 132.67(16) ?
O4 C28 C29 . . 114.21(14) ?
O4 C28 C36 . . 105.78(13) ?
C29 C28 C36 . . 109.38(14) ?
O4 C28 C27 . . 111.76(14) ?
C29 C28 C27 . . 102.27(13) ?
C36 C28 C27 . . 113.64(15) ?
N2 C29 C30 . . 127.86(15) ?
N2 C29 C28 . . 107.32(15) ?
C30 C29 C28 . . 124.79(14) ?
C35 C30 C31 . . 116.51(18) ?
C35 C30 C29 . . 122.62(17) ?
C31 C30 C29 . . 120.87(15) ?
C32 C31 C30 . . 122.72(18) ?
C32 C31 H31 . . 118.6 ?
C30 C31 H31 . . 118.6 ?
C33 C32 C31 . . 119.9(2) ?
C33 C32 H32 . . 120.0 ?
C31 C32 H32 . . 120.0 ?
C32 C33 C34 . . 118.2(2) ?
C32 C33 H33 . . 120.9 ?
C34 C33 H33 . . 120.9 ?
C33 C34 C35 . . 122.91(19) ?
C33 C34 H34 . . 118.5 ?
C35 C34 H34 . . 118.5 ?
C30 C35 C34 . . 119.7(2) ?
C30 C35 H35 . . 120.1 ?
C34 C35 H35 . . 120.1 ?
C37 C36 C28 . . 113.77(14) ?
C37 C36 H361 . . 108.8 ?
C28 C36 H361 . . 108.8 ?
C37 C36 H362 . . 108.8 ?
C28 C36 H362 . . 108.8 ?
H361 C36 H362 . . 107.7 ?
C38 C37 C42 . . 117.8(3) ?
C38 C37 C36 . . 119.2(2) ?
C42 C37 C36 . . 122.99(19) ?
C37 C38 C39 . . 118.7(3) ?
C37 C38 H38 . . 120.7 ?
C39 C38 H38 . . 120.7 ?
C40 C39 C38 . . 121.7(3) ?
C40 C39 H39 . . 119.1 ?
C38 C39 H39 . . 119.1 ?
C41 C40 C39 . . 119.5(3) ?
C41 C40 H40 . . 120.2 ?
C39 C40 H40 . . 120.2 ?
C40 C41 C42 . . 119.5(3) ?
C40 C41 H41 . . 120.3 ?
C42 C41 H41 . . 120.3 ?
C41 C42 C37 . . 122.8(3) ?
C41 C42 H42 . . 118.6 ?
C37 C42 H42 . . 118.6 ?

loop_
_geom_bond_atom_site_label_1
_geom_bond_atom_site_label_2
_geom_bond_site_symmetry_2
_geom_bond_distance
_geom_bond_publ_flag
O1 N1 . 1.3186(18) ?
O2 C7 . 1.4276(18) ?
O2 H2O . 0.90(3) ?
O3 N2 . 1.2898(17) ?
O4 C28 . 1.413(2) ?
O4 H4O . 0.98(3) ?
N1 C8 . 1.306(2) ?
N1 C1 . 1.427(2) ?
N2 C29 . 1.347(2) ?
N2 C22 . 1.449(2) ?
C1 C2 . 1.353(2) ?
C1 C6 . 1.375(2) ?
C2 C3 . 1.385(3) ?
C2 H2 . 0.9300 ?
C3 C4 . 1.394(3) ?
C3 H3 . 0.9300 ?
C4 C5 . 1.361(3) ?
C4 H4 . 0.9300 ?
C5 C6 . 1.373(3) ?
C5 H5 . 0.9300 ?
C6 C7 . 1.473(2) ?
C7 C8 . 1.551(2) ?
C7 C15 . 1.569(2) ?
C8 C9 . 1.434(2) ?
C9 C14 . 1.393(2) ?
C9 C10 . 1.401(2) ?
C10 C11 . 1.365(3) ?
C10 H10 . 0.9300 ?
C11 C12 . 1.344(3) ?
C11 H11 . 0.9300 ?
C12 C13 . 1.384(3) ?
C12 H12 . 0.9300 ?
C13 C14 . 1.349(3) ?
C13 H13 . 0.9300 ?
C14 H14 . 0.9300 ?
C15 C16 . 1.519(2) ?
C15 H151 . 0.9700 ?
C15 H152 . 0.9700 ?
C16 C17 . 1.357(3) ?
C16 C21 . 1.375(3) ?
C17 C18 . 1.384(3) ?
C17 H17 . 0.9300 ?
C18 C19 . 1.359(4) ?
C18 H18 . 0.9300 ?
C19 C20 . 1.341(4) ?
C19 H19 . 0.9300 ?
C20 C21 . 1.400(3) ?
C20 H20 . 0.9300 ?
C21 H21 . 0.9300 ?
C22 C27 . 1.367(2) ?
C22 C23 . 1.417(3) ?
C23 C24 . 1.378(3) ?
C23 H23 . 0.9300 ?
C24 C25 . 1.375(3) ?
C24 H24 . 0.9300 ?
C25 C26 . 1.422(3) ?
C25 H25 . 0.9300 ?
C26 C27 . 1.381(3) ?
C26 H26 . 0.9300 ?
C27 C28 . 1.550(2) ?
C28 C29 . 1.516(2) ?
C28 C36 . 1.543(2) ?
C29 C30 . 1.481(3) ?
C30 C35 . 1.393(2) ?
C30 C31 . 1.421(3) ?
C31 C32 . 1.400(3) ?
C31 H31 . 0.9300 ?
C32 C33 . 1.375(3) ?
C32 H32 . 0.9300 ?
C33 C34 . 1.383(3) ?
C33 H33 . 0.9300 ?
C34 C35 . 1.412(3) ?
C34 H34 . 0.9300 ?
C35 H35 . 0.9300 ?
C36 C37 . 1.491(3) ?
C36 H361 . 0.9700 ?
C36 H362 . 0.9700 ?
C37 C38 . 1.350(3) ?
C37 C42 . 1.382(3) ?
C38 C39 . 1.403(5) ?
C38 H38 . 0.9300 ?
C39 C40 . 1.366(5) ?
C39 H39 . 0.9300 ?
C40 C41 . 1.319(5) ?
C40 H40 . 0.9300 ?
C41 C42 . 1.371(4) ?
C41 H41 . 0.9300 ?
C42 H42 . 0.9300 ?

loop_
_geom_hbond_atom_site_label_D
_geom_hbond_atom_site_label_H
_geom_hbond_atom_site_label_A
_geom_hbond_site_symmetry_A
_geom_hbond_distance_DH
_geom_hbond_distance_HA
_geom_hbond_distance_DA
_geom_hbond_angle_DHA
C10 H10 O1 . 0.93 2.19 2.817(3) 124
C14 H14 O2 . 0.93 2.34 2.996(2) 127
C31 H31 O4 . 0.93 2.47 3.107(2) 126
C35 H35 O3 . 0.93 2.37 2.989(3) 124
C11 H11 O4 . 0.93 2.48 3.404(3) 175
O2 H2O O1 2_656 0.90(2) 1.88(2) 2.769(2) 174(2)
O4 H4O O3 2_566 0.98(2) 1.82(2) 2.793(2) 178(2)
C24 H24 O1 2_566 0.93 2.48 3.310(3) 148
C3 H3 O3 2_666 0.93 2.46 3.327(3) 154
C34 H34 O2 1_565 0.93 2.49 3.415(3) 176
